data_1529266
loop_
_publ_author_name
'Molokeev, Maxim'
'Bogdanov, Evgeniy'
'Misjul', Sergey'
'Tressaud, Alain'
'Flerov, Igor'

_publ_section_title
;
 Crystal structure and phase transition mechanisms in CsFe2F6
;
_journal_issue 0
_journal_name_full 'Journal of Solid State Chemistry'
_journal_page_first 157
_journal_paper_doi 10.1016/j.jssc.2013.01.038
_journal_volume 200
_journal_year 2013
_chemical_formula_moiety
;
F24 Fe8, 4(Cs)
;
_chemical_formula_sum 'Cs4 F24 Fe8'
_chemical_formula_weight 1434.44
_chemical_name_mineral
;
CsFe2F6
;
_space_group_IT_number 227
_symmetry_cell_setting cubic
_symmetry_space_group_name_Hall '-F 4vw 2vw 3'
_symmetry_space_group_name_H-M 'F d -3 m :2'
_cell_angle_alpha 90
_cell_angle_beta 90
_cell_angle_gamma 90
_cell_formula_units_Z 2
_cell_length_a 10.51820(13)
_cell_length_b 10.51820(13)
_cell_length_c 10.51820(13)
_cell_measurement_temperature 573
_cell_volume 1163.66(2)
_diffrn_ambient_temperature 573
_diffrn_measurement_device_type
;
D8 ADVANCE Bruker
;
_diffrn_radiation_monochromator none
_diffrn_radiation_probe x-ray
_diffrn_radiation_type
;
 Cu K\a~1~~2~
;
_exptl_absorpt_coefficient_mu 88.677
_exptl_crystal_density_diffrn 4.094
_pd_char_colour
;
orange
;
_pd_meas_2theta_range_inc 0.016
_pd_meas_2theta_range_max 140
_pd_meas_2theta_range_min 5
_pd_meas_scan_method step
_pd_proc_ls_pref_orient_corr
;
no
;
_pd_proc_ls_profile_function PearsonVII
_pd_proc_ls_prof_R_factor 1.209
_pd_proc_ls_prof_wR_expected 1.302
_pd_proc_ls_prof_wR_factor 1.939
_pd_proc_number_of_points 8438
_pd_spec_mount_mode reflection
_refine_ls_goodness_of_fit_ref 1.490
_refine_ls_R_I_factor 3.28
_refine_ls_shift/su_max 0.01000
_cod_data_source_file CsFe2F6_573K_Fd3m.cif
_cod_data_source_block I
_cod_original_cell_volume 1163.66(4)
_cod_original_sg_symbol_Hall
;
-F 4vw 2vw 3
;
_cod_original_sg_symbol_H-M Fd-3m
_cod_original_formula_sum
;
Cs4 F24 Fe8
;
_cod_database_code 1529266

loop_
_symmetry_equiv_pos_as_xyz
'x, y, z'
'x, y+1/2, z+1/2'
'x+1/4, -y, z+1/4'
'x+1/4, -y+1/2, z-1/4'
'x+1/4, -z, y+1/4'
'x+1/4, -z+1/2, y-1/4'
'x+1/4, z+1/4, -y'
'x+1/4, z-1/4, -y+1/2'
'x+1/4, y+1/4, -z'
'x+1/4, y-1/4, -z+1/2'
'x+1/2, -y+1/4, -z-1/4'
'x+1/2, -y-1/4, -z+1/4'
'x+1/2, -z+1/4, -y-1/4'
'x+1/2, -z-1/4, -y+1/4'
'x+1/2, z, y+1/2'
'x+1/2, z+1/2, y'
'x+1/2, y, z+1/2'
'x+1/2, y+1/2, z'
'x-1/4, -y, z-1/4'
'x-1/4, -y+1/2, z+1/4'
'x-1/4, -z, y-1/4'
'x-1/4, -z+1/2, y+1/4'
'x-1/4, z+1/4, -y+1/2'
'x-1/4, z-1/4, -y'
'x-1/4, y+1/4, -z+1/2'
'x-1/4, y-1/4, -z'
'-x, -y, -z'
'-x, -y+1/2, -z+1/2'
'-x, -z, -y'
'-x, -z+1/2, -y+1/2'
'-x, z+1/4, y+1/4'
'-x, z-1/4, y-1/4'
'-x, y+1/4, z+1/4'
'-x, y-1/4, z-1/4'
'-x+1/4, -y+1/4, z'
'-x+1/4, -y-1/4, z+1/2'
'-x+1/4, -z+1/4, y'
'-x+1/4, -z-1/4, y+1/2'
'-x+1/4, z, -y+1/4'
'-x+1/4, z+1/2, -y-1/4'
'-x+1/4, y, -z+1/4'
'-x+1/4, y+1/2, -z-1/4'
'-x+1/2, -y, -z+1/2'
'-x+1/2, -y+1/2, -z'
'-x+1/2, -z, -y+1/2'
'-x+1/2, -z+1/2, -y'
'-x+1/2, z+1/4, y-1/4'
'-x+1/2, z-1/4, y+1/4'
'-x+1/2, y+1/4, z-1/4'
'-x+1/2, y-1/4, z+1/4'
'-x-1/4, -y+1/4, z+1/2'
'-x-1/4, -y-1/4, z'
'-x-1/4, -z+1/4, y+1/2'
'-x-1/4, -z-1/4, y'
'-x-1/4, z, -y-1/4'
'-x-1/4, z+1/2, -y+1/4'
'-x-1/4, y, -z-1/4'
'-x-1/4, y+1/2, -z+1/4'
'-y, -x, -z'
'-y, -x+1/2, -z+1/2'
'-y, -z, -x'
'-y, -z+1/2, -x+1/2'
'-y, z+1/4, x+1/4'
'-y, z-1/4, x-1/4'
'-y, x+1/4, z+1/4'
'-y, x-1/4, z-1/4'
'-y+1/4, -x+1/4, z'
'-y+1/4, -x-1/4, z+1/2'
'-y+1/4, -z+1/4, x'
'-y+1/4, -z-1/4, x+1/2'
'-y+1/4, z, -x+1/4'
'-y+1/4, z+1/2, -x-1/4'
'-y+1/4, x, -z+1/4'
'-y+1/4, x+1/2, -z-1/4'
'-y+1/2, -x, -z+1/2'
'-y+1/2, -x+1/2, -z'
'-y+1/2, -z, -x+1/2'
'-y+1/2, -z+1/2, -x'
'-y+1/2, z+1/4, x-1/4'
'-y+1/2, z-1/4, x+1/4'
'-y+1/2, x+1/4, z-1/4'
'-y+1/2, x-1/4, z+1/4'
'-y-1/4, -x+1/4, z+1/2'
'-y-1/4, -x-1/4, z'
'-y-1/4, -z+1/4, x+1/2'
'-y-1/4, -z-1/4, x'
'-y-1/4, z, -x-1/4'
'-y-1/4, z+1/2, -x+1/4'
'-y-1/4, x, -z-1/4'
'-y-1/4, x+1/2, -z+1/4'
'-z, -x, -y'
'-z, -x+1/2, -y+1/2'
'-z, -y, -x'
'-z, -y+1/2, -x+1/2'
'-z, y+1/4, x+1/4'
'-z, y-1/4, x-1/4'
'-z, x+1/4, y+1/4'
'-z, x-1/4, y-1/4'
'-z+1/4, -x+1/4, y'
'-z+1/4, -x-1/4, y+1/2'
'-z+1/4, -y+1/4, x'
'-z+1/4, -y-1/4, x+1/2'
'-z+1/4, y, -x+1/4'
'-z+1/4, y+1/2, -x-1/4'
'-z+1/4, x, -y+1/4'
'-z+1/4, x+1/2, -y-1/4'
'-z+1/2, -x, -y+1/2'
'-z+1/2, -x+1/2, -y'
'-z+1/2, -y, -x+1/2'
'-z+1/2, -y+1/2, -x'
'-z+1/2, y+1/4, x-1/4'
'-z+1/2, y-1/4, x+1/4'
'-z+1/2, x+1/4, y-1/4'
'-z+1/2, x-1/4, y+1/4'
'-z-1/4, -x+1/4, y+1/2'
'-z-1/4, -x-1/4, y'
'-z-1/4, -y+1/4, x+1/2'
'-z-1/4, -y-1/4, x'
'-z-1/4, y, -x-1/4'
'-z-1/4, y+1/2, -x+1/4'
'-z-1/4, x, -y-1/4'
'-z-1/4, x+1/2, -y+1/4'
'z, -x+1/4, -y+1/4'
'z, -x-1/4, -y-1/4'
'z, -y+1/4, -x+1/4'
'z, -y-1/4, -x-1/4'
'z, y, x'
'z, y+1/2, x+1/2'
'z, x, y'
'z, x+1/2, y+1/2'
'z+1/4, -x, y+1/4'
'z+1/4, -x+1/2, y-1/4'
'z+1/4, -y, x+1/4'
'z+1/4, -y+1/2, x-1/4'
'z+1/4, y+1/4, -x'
'z+1/4, y-1/4, -x+1/2'
'z+1/4, x+1/4, -y'
'z+1/4, x-1/4, -y+1/2'
'z+1/2, -x+1/4, -y-1/4'
'z+1/2, -x-1/4, -y+1/4'
'z+1/2, -y+1/4, -x-1/4'
'z+1/2, -y-1/4, -x+1/4'
'z+1/2, y, x+1/2'
'z+1/2, y+1/2, x'
'z+1/2, x, y+1/2'
'z+1/2, x+1/2, y'
'z-1/4, -x, y-1/4'
'z-1/4, -x+1/2, y+1/4'
'z-1/4, -y, x-1/4'
'z-1/4, -y+1/2, x+1/4'
'z-1/4, y+1/4, -x+1/2'
'z-1/4, y-1/4, -x'
'z-1/4, x+1/4, -y+1/2'
'z-1/4, x-1/4, -y'
'y, -x+1/4, -z+1/4'
'y, -x-1/4, -z-1/4'
'y, -z+1/4, -x+1/4'
'y, -z-1/4, -x-1/4'
'y, z, x'
'y, z+1/2, x+1/2'
'y, x, z'
'y, x+1/2, z+1/2'
'y+1/4, -x, z+1/4'
'y+1/4, -x+1/2, z-1/4'
'y+1/4, -z, x+1/4'
'y+1/4, -z+1/2, x-1/4'
'y+1/4, z+1/4, -x'
'y+1/4, z-1/4, -x+1/2'
'y+1/4, x+1/4, -z'
'y+1/4, x-1/4, -z+1/2'
'y+1/2, -x+1/4, -z-1/4'
'y+1/2, -x-1/4, -z+1/4'
'y+1/2, -z+1/4, -x-1/4'
'y+1/2, -z-1/4, -x+1/4'
'y+1/2, z, x+1/2'
'y+1/2, z+1/2, x'
'y+1/2, x, z+1/2'
'y+1/2, x+1/2, z'
'y-1/4, -x, z-1/4'
'y-1/4, -x+1/2, z+1/4'
'y-1/4, -z, x-1/4'
'y-1/4, -z+1/2, x+1/4'
'y-1/4, z+1/4, -x+1/2'
'y-1/4, z-1/4, -x'
'y-1/4, x+1/4, -z+1/2'
'y-1/4, x-1/4, -z'
'x, -y+1/4, -z+1/4'
'x, -y-1/4, -z-1/4'
'x, -z+1/4, -y+1/4'
'x, -z-1/4, -y-1/4'
'x, z, y'
'x, z+1/2, y+1/2'

loop_
_atom_site_label
_atom_site_type_symbol
_atom_site_symmetry_multiplicity
_atom_site_fract_x
_atom_site_fract_y
_atom_site_fract_z
_atom_site_occupancy
_atom_site_B_iso_or_equiv
Cs Cs 0 0.375 0.375 0.375 1 5.190(61)
Fe Fe 0 0 0 0 1 1.718(58)
F F 0 -0.07312(37) 0.125 0.125 1 3.09(14)

loop_
_diffrn_radiation_wavelength
_diffrn_radiation_wavelength_wt
1.5406 1.0000
1.5443 0.5000

loop_
_geom_angle_atom_site_label_1
_geom_angle_atom_site_label_2
_geom_angle_atom_site_label_3
_geom_angle
_geom_angle_site_symmetry_1
_geom_angle_site_symmetry_3
F Fe F 94.160(1) 1_555 159_555
F Fe F 83.789(1) 1_555 41_555

loop_
_geom_bond_atom_site_label_1
_geom_bond_atom_site_label_2
_geom_bond_distance
_geom_bond_site_symmetry_2
Fe F 2.012(3) 1_555
Cs F 3.175(4) 107_555
